data_4114137
loop_
_publ_author_name
'Antonio Alberola'
'Eugenio Coronado'
'Jos\'e R. Gal\'an-Mascar\'os'
'Carlos Gim\'enez-Saiz'
'Carlos J. G\'omez-Garc\'ia'

_publ_section_title
;
 A Molecular Metal Ferromagnet from the Organic Donor
 Bis(ethylenedithio)tetraselenafulvalene and Bimetallic Oxalate Complexes
;
_journal_name_full 'Journal of the American Chemical Society'
_journal_page_first 10774
_journal_page_last 10775
_journal_paper_doi 10.1021/ja035772k
_journal_volume 125
_journal_year 2003
_chemical_formula_sum 'C12.33 H8.67 Cl0.67 Cr0.33 Mn0.33 O4 S4 Se4'
_chemical_formula_weight 724.22
_chemical_name_systematic
; 
 ? 
;
_space_group_IT_number 2
_symmetry_cell_setting triclinic
_symmetry_space_group_name_Hall '-P 1'
_symmetry_space_group_name_H-M 'P -1'
_atom_sites_solution_hydrogens geom
_atom_sites_solution_primary direct
_atom_sites_solution_secondary difmap
_audit_creation_method SHELXL-97
_cell_angle_alpha 91.71(3)
_cell_angle_beta 92.90(3)
_cell_angle_gamma 90.04(3)
_cell_formula_units_Z 2
_cell_length_a 4.356(2)
_cell_length_b 11.575(3)
_cell_length_c 20.090(4)
_cell_measurement_temperature 293(2)
_cell_volume 1011.2(6)
_computing_structure_refinement 'SHELXL-97 (Sheldrick, 1997)'
_computing_structure_solution 'SIR97 (Giacovazzo et al., 1997)'
_diffrn_ambient_temperature 293(2)
_diffrn_measured_fraction_theta_full 0.687
_diffrn_measured_fraction_theta_max 0.687
_diffrn_radiation_monochromator graphite
_diffrn_radiation_source 'fine-focus sealed tube'
_diffrn_radiation_type MoK\a
_diffrn_radiation_wavelength 0.71069
_diffrn_reflns_av_R_equivalents 0.0667
_diffrn_reflns_av_sigmaI/netI 0.1096
_diffrn_reflns_limit_h_max 4
_diffrn_reflns_limit_h_min -4
_diffrn_reflns_limit_k_max 9
_diffrn_reflns_limit_k_min -12
_diffrn_reflns_limit_l_max 21
_diffrn_reflns_limit_l_min -22
_diffrn_reflns_number 3022
_diffrn_reflns_theta_full 23.30
_diffrn_reflns_theta_max 23.30
_diffrn_reflns_theta_min 1.76
_exptl_absorpt_coefficient_mu 8.142
_exptl_crystal_density_diffrn 2.379
_exptl_crystal_F_000 685
_refine_diff_density_max 1.311
_refine_diff_density_min -1.082
_refine_diff_density_rms 0.243
_refine_ls_extinction_coef 0.006(2)
_refine_ls_extinction_expression Fc^*^=kFc[1+0.001xFc^2^\l^3^/sin(2\q)]^-1/4^
_refine_ls_extinction_method SHELXL
_refine_ls_goodness_of_fit_ref 1.084
_refine_ls_hydrogen_treatment mixed
_refine_ls_matrix_type full
_refine_ls_number_parameters 114
_refine_ls_number_reflns 2005
_refine_ls_number_restraints 0
_refine_ls_restrained_S_all 1.084
_refine_ls_R_factor_all 0.1787
_refine_ls_R_factor_gt 0.1060
_refine_ls_shift/su_max 0.110
_refine_ls_shift/su_mean 0.021
_refine_ls_structure_factor_coef Fsqd
_refine_ls_weighting_details 'calc w=1/[\s^2^(Fo^2^)+(0.1905P)^2^+11.1566P] where P=(Fo^2^+2Fc^2^)/3'
_refine_ls_weighting_scheme calc
_refine_ls_wR_factor_gt 0.2533
_refine_ls_wR_factor_ref 0.3193
_reflns_number_gt 997
_reflns_number_total 2005
_reflns_threshold_expression >4sigma(I)
_cod_data_source_file ja035772ksi20030424_013048.cif
_cod_data_source_block '[Se4S4C10H8]3[MnCr(C2O4)3].CH2Cl2(2)'
_cod_database_code 4114137

loop_
_symmetry_equiv_pos_as_xyz
'x, y, z'
'-x, -y, -z'

loop_
_atom_site_label
_atom_site_type_symbol
_atom_site_fract_x
_atom_site_fract_y
_atom_site_fract_z
_atom_site_U_iso_or_equiv
_atom_site_adp_type
_atom_site_occupancy
_atom_site_symmetry_multiplicity
_atom_site_calc_flag
Se1 Se -0.1936(8) 0.0710(3) 0.89908(16) 0.0514(12) Uani 1 1 d
Se2 Se 0.1481(8) -0.1626(3) 0.93862(16) 0.0513(12) Uani 1 1 d
Se3 Se 0.6511(8) -0.4283(2) 0.89876(15) 0.0489(11) Uani 1 1 d
Se4 Se 0.3242(7) -0.6619(2) 0.93836(15) 0.0487(11) Uani 1 1 d
S1 S -0.225(2) 0.0061(6) 0.7498(4) 0.050(2) Uani 1 1 d
S2 S 0.125(2) -0.2581(7) 0.7946(4) 0.053(2) Uani 1 1 d
S3 S 0.6103(19) -0.4954(7) 0.7505(4) 0.049(2) Uani 1 1 d
S4 S 0.2765(19) -0.7572(7) 0.7951(4) 0.049(2) Uani 1 1 d
C1 C 0.007(5) -0.0160(18) 0.9683(10) 0.018(5) Uiso 1 1 d
C2 C 0.031(6) -0.137(2) 0.8444(13) 0.034(6) Uiso 1 1 d
C3 C -0.093(6) -0.039(2) 0.8330(12) 0.032(6) Uiso 1 1 d
C4 C -0.038(9) -0.097(4) 0.696(2) 0.085(12) Uiso 1 1 d
H41 H -0.1210 -0.0891 0.6505 0.128 Uiso 1 1 calc
H42 H 0.1796 -0.0794 0.6965 0.128 Uiso 1 1 calc
C5 C -0.078(8) -0.222(3) 0.7155(18) 0.069(10) Uiso 1 1 d
H51 H -0.0040 -0.2726 0.6804 0.104 Uiso 1 1 calc
H52 H -0.2949 -0.2377 0.7189 0.104 Uiso 1 1 calc
C6 C 0.500(5) -0.5154(18) 0.9686(10) 0.019(5) Uiso 1 1 d
C7 C 0.507(6) -0.541(2) 0.8337(12) 0.031(6) Uiso 1 1 d
C8 C 0.410(6) -0.637(2) 0.8495(13) 0.037(7) Uiso 1 1 d
C9 C 0.414(7) -0.600(3) 0.6996(17) 0.064(9) Uiso 1 1 d
H91 H 0.2007 -0.5764 0.6956 0.096 Uiso 1 1 calc
H92 H 0.4940 -0.5959 0.6556 0.096 Uiso 1 1 calc
C10 C 0.415(7) -0.718(3) 0.7159(15) 0.051(8) Uiso 1 1 d
H101 H 0.6245 -0.7461 0.7139 0.076 Uiso 1 1 calc
H102 H 0.2931 -0.7602 0.6814 0.076 Uiso 1 1 calc

loop_
_atom_site_aniso_label
_atom_site_aniso_U_11
_atom_site_aniso_U_22
_atom_site_aniso_U_33
_atom_site_aniso_U_23
_atom_site_aniso_U_13
_atom_site_aniso_U_12
Se1 0.068(3) 0.0343(17) 0.052(2) -0.0024(15) 0.0035(16) 0.0039(15)
Se2 0.070(3) 0.0337(17) 0.050(2) -0.0016(15) 0.0000(16) 0.0078(15)
Se3 0.063(3) 0.0366(18) 0.048(2) -0.0015(15) 0.0080(16) -0.0071(14)
Se4 0.065(3) 0.0374(18) 0.044(2) -0.0043(15) 0.0057(16) -0.0091(15)
S1 0.079(7) 0.025(4) 0.046(5) -0.009(3) 0.000(4) 0.011(3)
S2 0.074(7) 0.036(4) 0.047(5) -0.008(4) 0.004(4) 0.008(4)
S3 0.059(7) 0.040(4) 0.050(5) -0.003(4) 0.008(4) -0.009(4)
S4 0.068(7) 0.046(5) 0.032(4) 0.003(4) -0.002(4) -0.016(4)

loop_
_atom_type_symbol
_atom_type_description
_atom_type_scat_dispersion_real
_atom_type_scat_dispersion_imag
_atom_type_scat_source
C C 0.0033 0.0016 'International Tables Vol C Tables 4.2.6.8 and 6.1.1.4'
H H 0.0000 0.0000 'International Tables Vol C Tables 4.2.6.8 and 6.1.1.4'
O O 0.0106 0.0060 'International Tables Vol C Tables 4.2.6.8 and 6.1.1.4'
S S 0.1246 0.1234 'International Tables Vol C Tables 4.2.6.8 and 6.1.1.4'
Se Se -0.0929 2.2259 'International Tables Vol C Tables 4.2.6.8 and 6.1.1.4'
Cr Cr 0.3209 0.6236 'International Tables Vol C Tables 4.2.6.8 and 6.1.1.4'
Mn Mn 0.3368 0.7283 'International Tables Vol C Tables 4.2.6.8 and 6.1.1.4'
Cl Cl 0.1484 0.1585 'International Tables Vol C Tables 4.2.6.8 and 6.1.1.4'

loop_
_geom_angle_atom_site_label_1
_geom_angle_atom_site_label_2
_geom_angle_atom_site_label_3
_geom_angle
_geom_angle_site_symmetry_1
C3 Se1 C1 92.1(10) .
C1 Se2 C2 94.0(10) .
C6 Se3 C7 91.6(10) .
C8 Se4 C6 92.7(10) .
C3 S1 C4 102.3(15) .
C2 S2 C5 100.3(14) .
C9 S3 C7 100.7(14) .
C8 S4 C10 102.4(13) .
C1 C1 Se1 121(2) 2_557
C1 C1 Se2 124(2) 2_557
Se1 C1 Se2 113.6(11) .
C3 C2 S2 135(2) .
C3 C2 Se2 115(2) .
S2 C2 Se2 110.4(13) .
C2 C3 S1 124(2) .
C2 C3 Se1 125(2) .
S1 C3 Se1 111.1(13) .
C5 C4 S1 114(3) .
C5 C4 H41 108.9 .
S1 C4 H41 108.9 .
C5 C4 H42 108.7 .
S1 C4 H42 108.9 .
H41 C4 H42 107.7 .
C4 C5 S2 114(3) .
C4 C5 H51 108.9 .
S2 C5 H51 108.9 .
C4 C5 H52 108.5 .
S2 C5 H52 108.6 .
H51 C5 H52 107.6 .
C6 C6 Se3 127(2) 2_647
C6 C6 Se4 120(2) 2_647
Se3 C6 Se4 113.3(11) .
C8 C7 S3 128(2) .
C8 C7 Se3 122(2) .
S3 C7 Se3 109.3(12) .
C7 C8 S4 128(2) .
C7 C8 Se4 119(2) .
S4 C8 Se4 111.4(13) .
C10 C9 S3 122(2) .
C10 C9 H91 107.0 .
S3 C9 H91 107.0 .
C10 C9 H92 106.8 .
S3 C9 H92 106.9 .
H91 C9 H92 106.7 .
C9 C10 S4 118(3) .
C9 C10 H101 107.8 .
S4 C10 H101 107.7 .
C9 C10 H102 107.7 .
S4 C10 H102 107.6 .
H101 C10 H102 107.2 .

loop_
_geom_bond_atom_site_label_1
_geom_bond_atom_site_label_2
_geom_bond_distance
_geom_bond_site_symmetry_2
Se1 C3 1.88(3) .
Se1 C1 1.91(2) .
Se2 C1 1.90(2) .
Se2 C2 1.97(2) .
Se3 C6 1.90(2) .
Se3 C7 1.90(2) .
Se4 C8 1.87(3) .
Se4 C6 1.93(2) .
S1 C3 1.83(2) .
S1 C4 1.81(4) .
S2 C2 1.76(3) .
S2 C5 1.84(3) .
S3 C9 1.76(3) .
S3 C7 1.84(3) .
S4 C8 1.82(3) .
S4 C10 1.80(3) .
C1 C1 1.32(4) 2_557
C2 C3 1.27(3) .
C4 C5 1.52(5) .
C4 H41 0.9692 .
C4 H42 0.9705 .
C5 H51 0.9670 .
C5 H52 0.9736 .
C6 C6 1.30(4) 2_647
C7 C8 1.25(3) .
C9 C10 1.41(4) .
C9 H91 0.9696 .
C9 H92 0.9709 .
C10 H101 0.9687 .
C10 H102 0.9701 .
